data_8105166
loop_
_publ_author_name
'Cai, Bin'
'Zhu, Meng-En'
'Meng, Yu-Ning'
'Li, Kun'

_publ_section_title
;
 The crystal structure of 2-aminoisophthalic acid, C8H7NO4
;
_journal_issue 3
_journal_name_full 'Zeitschrift f\"ur Kristallographie - New Crystal Structures'
_journal_page_first 543
_journal_page_last 544
_journal_paper_doi 10.1515/ncrs-2019-0783
_journal_volume 235
_journal_year 2020
_chemical_formula_moiety 'C8 H7 N O4'
_chemical_formula_sum 'C8 H7 N O4'
_chemical_formula_weight 181.15
_space_group_crystal_system monoclinic
_space_group_IT_number 15
_space_group_name_Hall '-C 2yc'
_space_group_name_H-M_alt 'C 1 2/c 1'
_atom_sites_solution_hydrogens mixed
_cell_angle_alpha 90
_cell_angle_beta 99.066(5)
_cell_angle_gamma 90
_cell_formula_units_Z 4
_cell_length_a 4.9752(11)
_cell_length_b 14.167(3)
_cell_length_c 10.999(2)
_cell_measurement_reflns_used 1717
_cell_measurement_temperature 150(2)
_cell_measurement_theta_max 26.24
_cell_measurement_theta_min 2.88
_cell_volume 765.6(3)
_computing_cell_refinement 'SAINT v8.37A (Bruker, 2015) [1]'
_computing_data_collection 'Bruker APEX-II'
_computing_data_reduction 'SAINT v8.37A (Bruker, 2015) [1]'
_computing_molecular_graphics 'Olex2 (Dolomanov et al., 2009) [4]'
_computing_publication_material 'Olex2 (Dolomanov et al., 2009) [4]'
_computing_structure_refinement 'olex2.refine (Bourhis et al., 2015) [3]'
_computing_structure_solution 'ShelXT (Sheldrick, 2015) [2]'
_diffrn_ambient_temperature 150.01
_diffrn_measured_fraction_theta_full 0.983
_diffrn_measured_fraction_theta_max 0.983
_diffrn_measurement_device 'Bruker APEX-II diffractometer'
_diffrn_measurement_device_type 'Bruker APEX-II CCD'
_diffrn_measurement_method '\f and \w scans'
_diffrn_radiation_type MoK\a
_diffrn_radiation_wavelength 0.71073
_diffrn_reflns_av_R_equivalents 0.0747
_diffrn_reflns_av_unetI/netI 0.0370
_diffrn_reflns_Laue_measured_fraction_full 0.983
_diffrn_reflns_Laue_measured_fraction_max 0.983
_diffrn_reflns_limit_h_max 5
_diffrn_reflns_limit_h_min -5
_diffrn_reflns_limit_k_max 16
_diffrn_reflns_limit_k_min -16
_diffrn_reflns_limit_l_max 12
_diffrn_reflns_limit_l_min -13
_diffrn_reflns_number 5580
_diffrn_reflns_point_group_measured_fraction_full 0.983
_diffrn_reflns_point_group_measured_fraction_max 0.983
_diffrn_reflns_theta_full 25.198
_diffrn_reflns_theta_max 25.198
_diffrn_reflns_theta_min 2.876
_diffrn_standards_number 0
_exptl_absorpt_coefficient_mu 0.129
_exptl_absorpt_correction_T_max 0.7454
_exptl_absorpt_correction_T_min 0.6119
_exptl_absorpt_correction_type multi-scan
_exptl_absorpt_process_details
;
SADABS-2016/2 (Bruker,2016/2) was used for absorption correction.
wR2(int) was 0.0899 before and 0.0723 after correction.
The Ratio of minimum to maximum transmission is 0.8209.
The \l/2 correction factor is Not present.
;
_exptl_crystal_colour colorless
_exptl_crystal_density_diffrn 1.572
_exptl_crystal_density_method 'not measured'
_exptl_crystal_description needle
_exptl_crystal_F_000 376
_exptl_crystal_size_max 0.3
_exptl_crystal_size_mid 0.25
_exptl_crystal_size_min 0.1
_refine_diff_density_max 0.364
_refine_diff_density_min -0.345
_refine_diff_density_rms 0.077
_refine_ls_extinction_coef .
_refine_ls_extinction_method none
_refine_ls_goodness_of_fit_ref 1.115
_refine_ls_hydrogen_treatment mixed
_refine_ls_matrix_type full
_refine_ls_number_parameters 66
_refine_ls_number_reflns 675
_refine_ls_number_restraints 0
_refine_ls_restrained_S_all 1.115
_refine_ls_R_factor_all 0.0837
_refine_ls_R_factor_gt 0.0571
_refine_ls_shift/su_max 0.000
_refine_ls_shift/su_mean 0.000
_refine_ls_structure_factor_coef Fsqd
_refine_ls_weighting_details 'w=1/[\s^2^(Fo^2^)+(0.0951P)^2^+0.4674P] where P=(Fo^2^+2Fc^2^)/3'
_refine_ls_weighting_scheme calc
_refine_ls_wR_factor_gt 0.1495
_refine_ls_wR_factor_ref 0.1630
_reflns_Friedel_coverage 0.000
_reflns_Friedel_fraction_full .
_reflns_Friedel_fraction_max .
_reflns_number_gt 487
_reflns_number_total 675
_reflns_threshold_expression 'I > 2\s(I)'
_cod_data_source_file suppl_ncrs-2019-0783_suppl.cif
_cod_data_source_block 1
_cod_original_sg_symbol_H-M 'C 2/c'
_cod_database_code 8105166
_shelx_space_group_comment
;
The symmetry employed for this shelxl refinement is uniquely defined
by the following loop, which should always be used as a source of
symmetry information in preference to the above space-group names.
They are only intended as comments.
;
_shelx_estimated_absorpt_t_max 0.987
_shelx_estimated_absorpt_t_min 0.962
_olex2_refinement_description
;
1. Fixed Uiso
 At 1.2 times of:
  All C(H) groups
 At 1.5 times of:
  All O(H) groups
2.a Aromatic/amide H refined with riding coordinates:
 C3(H3), C4(H4)
2.b Idealised tetrahedral OH refined as rotating group:
 O2(H2)
;

loop_
_space_group_symop_operation_xyz
'x, y, z'
'-x, y, -z+1/2'
'x+1/2, y+1/2, z'
'-x+1/2, y+1/2, -z+1/2'
'-x, -y, -z'
'x, -y, z-1/2'
'-x+1/2, -y+1/2, -z'
'x+1/2, -y+1/2, z-1/2'

loop_
_atom_site_label
_atom_site_type_symbol
_atom_site_fract_x
_atom_site_fract_y
_atom_site_fract_z
_atom_site_U_iso_or_equiv
_atom_site_adp_type
_atom_site_occupancy
_atom_site_site_symmetry_order
_atom_site_calc_flag
_atom_site_refinement_flags_posn
_atom_site_refinement_flags_adp
_atom_site_refinement_flags_occupancy
_atom_site_disorder_assembly
_atom_site_disorder_group
C1 C 0.5631(5) 0.68953(19) 0.5970(2) 0.0202(7) Uani 1 1 d . . . . .
C2 C 0.7898(5) 0.64106(17) 0.6751(2) 0.0182(7) Uani 1 1 d . . . . .
C3 C 0.7968(5) 0.54292(19) 0.6763(2) 0.0228(7) Uani 1 1 d . . . . .
H3 H 0.658099 0.509021 0.624983 0.027 Uiso 1 1 calc R . . . .
C4 C 1.000000 0.4931(3) 0.750000 0.0256(9) Uani 1 2 d S T P . .
H4 H 1.000004 0.426024 0.749999 0.031 Uiso 1 2 calc RS T P . .
C5 C 1.000000 0.6937(3) 0.750000 0.0194(9) Uani 1 2 d S T P . .
H1 H 0.880(6) 0.822(2) 0.703(3) 0.036(8) Uiso 1 1 d . . . . .
N1 N 1.000000 0.7890(2) 0.750000 0.0217(8) Uani 1 2 d S T P . .
O1 O 0.5330(4) 0.77617(12) 0.59221(16) 0.0241(6) Uani 1 1 d . . . . .
O2 O 0.3897(4) 0.63144(12) 0.53111(17) 0.0269(6) Uani 1 1 d . . . . .
H2 H 0.258772 0.662500 0.493303 0.040 Uiso 1 1 calc GR . . . .

loop_
_atom_site_aniso_label
_atom_site_aniso_U_11
_atom_site_aniso_U_22
_atom_site_aniso_U_33
_atom_site_aniso_U_23
_atom_site_aniso_U_13
_atom_site_aniso_U_12
C1 0.0160(14) 0.0283(15) 0.0160(13) -0.0023(10) 0.0019(10) 0.0004(11)
C2 0.0154(15) 0.0229(15) 0.0157(13) 0.0006(9) 0.0009(11) 0.0006(10)
C3 0.0189(15) 0.0248(16) 0.0233(14) -0.0029(10) -0.0014(11) -0.0031(11)
C4 0.021(2) 0.022(2) 0.032(2) 0.000 -0.0019(17) 0.000
C5 0.0167(19) 0.026(2) 0.0158(18) 0.000 0.0037(15) 0.000
N1 0.0181(18) 0.0227(18) 0.0214(17) 0.000 -0.0053(14) 0.000
O1 0.0189(11) 0.0238(11) 0.0266(11) -0.0019(7) -0.0056(8) 0.0016(8)
O2 0.0227(12) 0.0250(11) 0.0291(11) -0.0031(8) -0.0079(9) 0.0006(8)

loop_
_atom_type_symbol
_atom_type_description
_atom_type_scat_dispersion_real
_atom_type_scat_dispersion_imag
_atom_type_scat_source
C C 0.0033 0.0016 'International Tables Vol C Tables 4.2.6.8 and 6.1.1.4'
H H 0.0000 0.0000 'International Tables Vol C Tables 4.2.6.8 and 6.1.1.4'
N N 0.0061 0.0033 'International Tables Vol C Tables 4.2.6.8 and 6.1.1.4'
O O 0.0106 0.0060 'International Tables Vol C Tables 4.2.6.8 and 6.1.1.4'

loop_
_geom_angle_atom_site_label_1
_geom_angle_atom_site_label_2
_geom_angle_atom_site_label_3
_geom_angle
_geom_angle_site_symmetry_1
_geom_angle_site_symmetry_3
O1 C1 C2 124.3(2) . .
O1 C1 O2 122.0(2) . .
O2 C1 C2 113.7(2) . .
C3 C2 C1 119.1(2) . .
C3 C2 C5 119.9(2) . .
C5 C2 C1 120.9(3) . .
C2 C3 H3 119.0 . .
C4 C3 C2 122.0(3) . .
C4 C3 H3 119.0 . .
C3 C4 C3 118.7(3) . 2_756
C3 C4 H4 120.6 . .
C3 C4 H4 120.6 2_756 .
C2 C5 C2 117.4(3) . 2_756
N1 C5 C2 121.32(17) . 2_756
N1 C5 C2 121.32(17) . .
C5 N1 H1 123(2) . 2_756
C5 N1 H1 123(2) . .
H1 N1 H1 114(4) . 2_756
C1 O2 H2 109.5 . .

loop_
_geom_bond_atom_site_label_1
_geom_bond_atom_site_label_2
_geom_bond_distance
_geom_bond_site_symmetry_2
C1 C2 1.475(3) .
C1 O1 1.237(3) .
C1 O2 1.323(3) .
C2 C3 1.391(4) .
C2 C5 1.434(3) .
C3 H3 0.9500 .
C3 C4 1.385(3) .
C4 H4 0.9500 .
C5 N1 1.351(5) .
N1 H1 0.87(3) .
O2 H2 0.8400 .
